data_2007353
loop_
_publ_author_name
'Zhu, Fu-Chun'
'Schmalle, Helmut W.'
'Dubler, Erich'

_publ_section_title
;
 A Dinuclear Complex of the Thiopurine Drug Azathioprine:
 [Cu~2~Cl~4~(\m-azathioprine)~2~].4DMF
;
_journal_issue 6
_journal_name_full 'Acta Crystallographica Section C'
_journal_page_first 773
_journal_page_last 776
_journal_paper_doi 10.1107/S0108270197019203
_journal_volume 54
_journal_year 1998
_chemical_formula_iupac '[Cu2 Cl4 (C9 H7 N7 O2 S)2] , 4C3 H7 NO'
_chemical_formula_moiety 'C9 H7 Cu1 Cl2 N7 O2 S1,2(C3 H7 N1 O1)'
_chemical_formula_sum 'C15 H21 Cl2 Cu N9 O4 S'
_chemical_formula_weight 1115.82
_chemical_name_systematic
;
 Bis(\m-azathioprine-N3,N9)tetrachlorocopper(II) dimethylformamide solvate
;
_space_group_IT_number 14
_symmetry_cell_setting monoclinic
_symmetry_space_group_name_Hall '-P 2ybc'
_symmetry_space_group_name_H-M 'P 1 21/c 1'
_audit_creation_method SHELXL
_cell_angle_alpha 90.00
_cell_angle_beta 99.53(3)
_cell_angle_gamma 90.00
_cell_formula_units_Z 2
_cell_length_a 11.739(2)
_cell_length_b 10.092(2)
_cell_length_c 20.652(4)
_cell_measurement_reflns_used 25
_cell_measurement_temperature 296(2)
_cell_measurement_theta_max 10.8
_cell_measurement_theta_min 5.3
_cell_volume 2412.9(8)
_computing_cell_refinement 'CAD-4 Software'
_computing_data_collection 'CAD-4 Software (Enraf-Nonius, 1989)'
_computing_data_reduction 'MolEN (Fair, 1990)'
_computing_molecular_graphics 'PLATON (Spek, 1990)'
_computing_publication_material SHELXL93
_computing_structure_refinement 'SHELXL93 (Sheldrick, 1993)'
_computing_structure_solution 'SHELXS86 (Sheldrick, 1990)'
_diffrn_ambient_temperature 296(2)
_diffrn_measurement_device 'Enraf-Nonius CAD-4 diffractometer'
_diffrn_measurement_method '\w-2\q scan'
_diffrn_radiation_monochromator graphite
_diffrn_radiation_source 'fine-focus sealed tube'
_diffrn_radiation_type MoK\a
_diffrn_radiation_wavelength 0.71073
_diffrn_reflns_av_R_equivalents 0.0582
_diffrn_reflns_av_sigmaI/netI 0.2345
_diffrn_reflns_limit_h_max 14
_diffrn_reflns_limit_h_min -14
_diffrn_reflns_limit_k_max 12
_diffrn_reflns_limit_k_min 0
_diffrn_reflns_limit_l_max 25
_diffrn_reflns_limit_l_min 0
_diffrn_reflns_number 4885
_diffrn_reflns_theta_max 26.00
_diffrn_reflns_theta_min 1.76
_diffrn_standards_decay_% 0.6
_diffrn_standards_interval_count 400
_diffrn_standards_interval_time 180
_diffrn_standards_number 3
_exptl_absorpt_coefficient_mu 1.253
_exptl_absorpt_correction_type none
_exptl_crystal_colour green
_exptl_crystal_density_diffrn 1.536
_exptl_crystal_density_meas ?
_exptl_crystal_density_method 'not measured'
_exptl_crystal_description 'irregular fragment'
_exptl_crystal_F_000 1140
_exptl_crystal_size_max 0.1
_exptl_crystal_size_mid 0.1
_exptl_crystal_size_min 0.1
_refine_diff_density_max .480
_refine_diff_density_min -.477
_refine_ls_extinction_coef 0.0002(3)
_refine_ls_extinction_method SHELXL93_(Sheldrick,_1993)
_refine_ls_goodness_of_fit_all 1.045
_refine_ls_goodness_of_fit_obs 1.223
_refine_ls_hydrogen_treatment 'H atoms riding (see text)'
_refine_ls_matrix_type full
_refine_ls_number_parameters 293
_refine_ls_number_reflns 4743
_refine_ls_number_restraints 0
_refine_ls_restrained_S_all 1.047
_refine_ls_restrained_S_obs 1.223
_refine_ls_R_factor_all 0.2391
_refine_ls_R_factor_obs .0769
_refine_ls_shift/esd_max 0.029
_refine_ls_shift/esd_mean 0.001
_refine_ls_structure_factor_coef Fsqd
_refine_ls_weighting_details 'w = 1/[\s^2^(Fo^2^)+(0.0497P)^2^+0.7303P] where P=(Fo^2^+2Fc^2^)/3'
_refine_ls_weighting_scheme calc
_refine_ls_wR_factor_all 0.1694
_refine_ls_wR_factor_obs .1235
_reflns_number_observed 2003
_reflns_number_total 4745
_reflns_observed_criterion >2sigma(I)
_cod_data_source_file ln1050.cif
_cod_data_source_block cuclaz
_cod_depositor_comments
;
The following automatic conversions were performed:

'_exptl_crystal_density_meas' value 'not measured' was changed to '?'
- the value is perceived as not measured.

Automatic conversion script
Id: cif_fix_values 3008 2015-01-20 13:52:24Z robertas 

The following automatic conversions were performed:

'_refine_ls_weighting_scheme' value 'calc w =
1/[\s^2^(Fo^2^)+(0.0497P)^2^+0.7303P] where P=(Fo^2^+2Fc^2^)/3' was
changed to 'calc'. New tag '_refine_ls_weighting_details' was
created. The value of the new tag was set to 'w =
1/[\s^2^(Fo^2^)+(0.0497P)^2^+0.7303P] where P=(Fo^2^+2Fc^2^)/3'.

Automatic conversion script
Id: cif_fix_values 3143 2015-03-26 13:38:13Z robertas 
;
_cod_original_sg_symbol_H-M 'P 21/c'
_cod_original_formula_sum 'C15 H21 Cl2 Cu N9 O4 S1'
_cod_database_code 2007353
_cod_database_fobs_code 2007353

loop_
_symmetry_equiv_pos_as_xyz
'x, y, z'
'-x, y+1/2, -z+1/2'
'-x, -y, -z'
'x, -y-1/2, z-1/2'

loop_
_atom_site_aniso_label
_atom_site_aniso_U_11
_atom_site_aniso_U_22
_atom_site_aniso_U_33
_atom_site_aniso_U_12
_atom_site_aniso_U_13
_atom_site_aniso_U_23
Cu1 .0474(7) .0410(7) .0255(5) .0080(7) .0100(5) .0023(6)
S6 .059(2) .062(2) .0276(12) .0164(14) .0116(11) .0099(12)
Cl1 .064(2) .0430(15) .0428(13) -.0062(13) .0063(12) -.0003(11)
Cl2 .087(2) .062(2) .0400(13) .034(2) .0190(13) .0042(12)
N1 .045(5) .050(5) .026(4) .020(4) .012(3) .009(3)
C2 .045(6) .039(6) .028(5) .012(5) -.001(4) .002(4)
N3 .033(4) .044(5) .022(4) .013(3) .010(3) .004(3)
C4 .042(5) .036(5) .020(4) -.003(5) .009(4) -.002(4)
C5 .037(5) .038(5) .029(5) .000(4) .008(4) .001(4)
C6 .043(5) .040(6) .030(5) -.003(5) .014(4) -.002(4)
N7 .042(5) .054(5) .020(4) .012(4) .003(3) .002(4)
C8 .039(6) .042(6) .038(5) .009(5) .009(5) -.003(5)
N9 .033(4) .038(5) .034(4) .010(3) .009(3) -.002(3)
C10 .062(7) .036(5) .028(5) .010(5) .016(5) .006(4)
N11 .047(5) .046(5) .040(4) .007(4) .013(4) .004(4)
C16 .072(7) .063(8) .066(7) -.006(7) .008(6) -.021(6)
C12 .056(8) .061(8) .047(7) .016(6) .021(6) .001(6)
N13 .056(6) .070(7) .068(6) -.001(5) .016(5) .014(5)
C14 .060(8) .044(7) .056(7) -.003(6) -.001(6) .014(5)
N15 .077(9) .070(8) .113(10) -.014(7) -.012(7) -.005(7)
O11 .097(7) .079(7) .114(8) .006(5) -.009(6) -.036(5)
O12 .124(9) .178(12) .219(13) -.075(9) .023(9) -.070(10)
O1A .056(5) .078(6) .052(4) -.021(4) .004(4) -.011(4)
N3A .062(6) .094(8) .116(9) -.031(7) .006(6) -.047(8)
C2A .048(7) .091(10) .059(7) .006(7) .007(6) -.012(7)
C4A .163(15) .078(11) .219(19) -.058(11) -.014(13) -.029(12)
C5A .126(13) .24(2) .075(10) -.032(13) .004(9) -.028(12)

loop_
_atom_site_label
_atom_site_fract_x
_atom_site_fract_y
_atom_site_fract_z
_atom_site_U_iso_or_equiv
_atom_site_thermal_displace_type
_atom_site_calc_flag
_atom_site_refinement_flags
_atom_site_occupancy
_atom_site_disorder_group
_atom_site_type_symbol
Cu1 .39179(9) .06299(11) .01070(5) .0375(3) Uani d . 1 . Cu
S6 .5490(2) -.1409(3) .31333(10) .0490(7) Uani d . 1 . S
Cl1 .3834(2) -.1566(2) -.01560(10) .0502(7) Uani d . 1 . Cl
Cl2 .2996(2) .2481(3) .03243(11) .0619(8) Uani d . 1 . Cl
N1 .4091(6) -.0099(7) .2152(3) .040(2) Uani d . 1 . N
C2 .3854(8) .0325(8) .1535(4) .038(2) Uani d . 1 . C
N3 .4429(5) .0114(6) .1050(3) .032(2) Uani d . 1 . N
C4 .5408(7) -.0582(9) .1228(3) .032(2) Uani d . 1 . C
C5 .5763(7) -.1054(8) .1864(4) .035(2) Uani d . 1 . C
C6 .5069(7) -.0809(8) .2324(4) .037(2) Uani d . 1 . C
N7 .6774(6) -.1736(7) .1861(3) .039(2) Uani d . 1 . N
C8 .6987(8) -.1679(9) .1247(4) .039(2) Uani d . 1 . C
N9 .6184(5) -.1012(6) .0844(3) .034(2) Uani d . 1 . N
C10 .4200(8) -.1164(9) .3436(4) .041(2) Uani d . 1 . C
N11 .4123(6) -.0200(7) .3890(3) .044(2) Uani d . 1 . N
C16 .5004(8) .0709(10) .4171(5) .067(3) Uani d . 1 . C
H11A .518(4) .131(4) .3838(8) .101 Uiso calc R 1 . H
H11B .5688(19) .0227(11) .435(3) .101 Uiso calc R 1 . H
H11C .474(2) .121(4) .451(2) .101 Uiso calc R 1 . H
C12 .3024(10) -.0259(11) .3998(5) .053(3) Uani d . 1 . C
N13 .2401(7) -.1148(9) .3674(4) .064(3) Uani d . 1 . N
C14 .3130(9) -.1716(10) .3311(5) .055(3) Uani d . 1 . C
N15 .2810(10) -.2794(11) .2876(6) .090(3) Uani d . 1 . N
O11 .3490(8) -.3171(8) .2522(5) .100(3) Uani d . 1 . O
O12 .1866(10) -.3243(12) .2847(6) .174(6) Uani d . 1 . O
H2 .320(5) .088(6) .143(3) .006(17) Uiso d . 1 . H
H7 .721(7) -.208(9) .224(4) .07(3) Uiso d . 1 . H
H8 .758(5) -.209(7) .109(3) .02(2) Uiso d . 1 . H
H12 .285(5) .030(7) .433(3) .02(2) Uiso d . 1 . H
O1A .1819(6) .2248(7) .2159(3) .062(2) Uani d . 1 . O
N3A .0582(8) .0539(11) .1900(6) .092(3) Uani d . 1 . N
C2A .1349(9) .1235(12) .2290(5) .066(3) Uani d . 1 . C
H2A .1557(9) .0917(12) .2716(5) .080 Uiso calc R 1 . H
C4A .0020(13) -.0638(13) .2126(8) .159(7) Uani d . 1 . C
H4A1 -.079(2) -.062(6) .195(5) .238 Uiso calc R 1 . H
H4A2 .012(9) -.064(6) .2597(8) .238 Uiso calc R 1 . H
H4A3 .036(7) -.1423(13) .198(5) .238 Uiso calc R 1 . H
C5A .0151(12) .1058(17) .1256(6) .149(7) Uani d . 1 . C
H5A1 -.0675(15) .113(11) .120(2) .224 Uiso calc R 1 . H
H5A2 .036(9) .047(6) .0929(6) .224 Uiso calc R 1 . H
H5A3 .048(8) .192(5) .121(2) .224 Uiso calc R 1 . H
O1B .9234(7) .6691(8) .1191(4) .094(3) Uiso d . 1 . O
N3B 1.0818(11) .6249(13) .0805(6) .113(4) Uiso d . 1 . N
C2B1 .969(2) .680(2) .0721(13) .093(6) Uiso d P .511(12) 1 C
H2B1 .934(2) .720(2) .0334(13) .111 Uiso calc PR .511(12) 1 H
C4B1 1.128(4) .515(4) .123(2) .223(11) Uiso d P .511(12) 1 C
H4B1 1.207(4) .499(4) .119(2) .334 Uiso calc PR .511(12) 1 H
H4B2 1.084(4) .436(4) .111(2) .334 Uiso calc PR .511(12) 1 H
H4B3 1.124(4) .537(4) .168(2) .334 Uiso calc PR .511(12) 1 H
C5B1 1.139(3) .613(4) .020(2) .223(11) Uiso d P .511(12) 1 C
H5B1 1.215(3) .576(4) .032(2) .334 Uiso calc PR .511(12) 1 H
H5B2 1.145(3) .699(4) .001(2) .334 Uiso calc PR .511(12) 1 H
H5B3 1.093(3) .557(4) -.011(2) .334 Uiso calc PR .511(12) 1 H
C2B2 1.010(2) .609(3) .1208(13) .093(6) Uiso d P .489(12) 2 C
H2B2 1.028(2) .545(3) .1535(13) .111 Uiso calc PR .489(12) 2 H
C4B2 1.193(4) .588(5) .096(2) .223(11) Uiso d P .489(12) 2 C
H4BX 1.233(4) .610(5) .061(2) .334 Uiso calc PR .489(12) 2 H
H4BY 1.197(4) .494(5) .104(2) .334 Uiso calc PR .489(12) 2 H
H4BZ 1.228(4) .634(5) .135(2) .334 Uiso calc PR .489(12) 2 H
C5B2 1.077(4) .733(5) .038(2) .223(11) Uiso d P .489(12) 2 C
H5BX 1.138(4) .726(5) .012(2) .334 Uiso calc PR .489(12) 2 H
H5BY 1.086(4) .814(5) .062(2) .334 Uiso calc PR .489(12) 2 H
H5BZ 1.004(4) .733(5) .009(2) .334 Uiso calc PR .489(12) 2 H

loop_
_atom_type_symbol
_atom_type_description
_atom_type_scat_dispersion_real
_atom_type_scat_dispersion_imag
_atom_type_scat_source
C C .0033 .0016 'International Tables Vol C Tables 4.2.6.8 and 6.1.1.4'
H H .0000 .0000 'International Tables Vol C Tables 4.2.6.8 and 6.1.1.4'
N N .0061 .0033 'International Tables Vol C Tables 4.2.6.8 and 6.1.1.4'
O O .0106 .0060 'International Tables Vol C Tables 4.2.6.8 and 6.1.1.4'
S S .1246 .1234 'International Tables Vol C Tables 4.2.6.8 and 6.1.1.4'
Cl Cl .1484 .1585 'International Tables Vol C Tables 4.2.6.8 and 6.1.1.4'
Cu Cu .3201 1.2651 'International Tables Vol C Tables 4.2.6.8 and 6.1.1.4'

loop_
_geom_angle_atom_site_label_1
_geom_angle_atom_site_label_2
_geom_angle_atom_site_label_3
_geom_angle_site_symmetry_1
_geom_angle_site_symmetry_3
_geom_angle
_geom_angle_publ_flag
N9 Cu1 N3 3_655 . 165.6(3) yes
N9 Cu1 Cl2 3_655 . 94.8(2) yes
N3 Cu1 Cl2 . . 95.6(2) yes
N9 Cu1 Cl1 3_655 . 87.7(2) yes
N3 Cu1 Cl1 . . 88.5(2) yes
Cl2 Cu1 Cl1 . . 148.70(11) yes
N9 Cu1 Cu1 3_655 3_655 81.2(2) ?
N3 Cu1 Cu1 . 3_655 84.7(2) ?
Cl2 Cu1 Cu1 . 3_655 148.09(10) ?
Cl1 Cu1 Cu1 . 3_655 63.14(7) ?
C10 S6 C6 . . 99.6(4) yes
C2 N1 C6 . . 117.2(7) yes
N3 C2 N1 . . 128.8(8) yes
N3 C2 H2 . . 115.(4) ?
N1 C2 H2 . . 116.(4) ?
C2 N3 C4 . . 113.6(7) yes
C2 N3 Cu1 . . 126.0(6) yes
C4 N3 Cu1 . . 120.3(5) yes
N3 C4 N9 . . 128.7(7) yes
N3 C4 C5 . . 123.0(7) yes
N9 C4 C5 . . 108.2(7) yes
N7 C5 C6 . . 134.9(8) yes
N7 C5 C4 . . 106.9(7) yes
C6 C5 C4 . . 118.1(8) yes
N1 C6 C5 . . 119.3(7) yes
N1 C6 S6 . . 121.5(6) yes
C5 C6 S6 . . 119.2(6) yes
C8 N7 C5 . . 106.3(7) yes
N7 C8 N9 . . 113.1(8) yes
C8 N9 C4 . . 105.4(7) yes
C8 N9 Cu1 . 3_655 129.6(6) yes
C4 N9 Cu1 . 3_655 124.9(5) yes
N11 C10 C14 . . 104.9(8) yes
N11 C10 S6 . . 120.4(7) yes
C14 C10 S6 . . 134.6(8) yes
C12 N11 C10 . . 104.9(8) yes
C12 N11 C16 . . 127.5(9) yes
C10 N11 C16 . . 127.6(8) yes
N11 C16 H11A . . 109.5(5) ?
N11 C16 H11B . . 109.5(5) ?
H11A C16 H11B . . 109.5 ?
N11 C16 H11C . . 109.5(5) ?
H11A C16 H11C . . 109.5 ?
H11B C16 H11C . . 109.5 ?
N13 C12 N11 . . 115.2(9) yes
N13 C12 H12 . . 129.(4) ?
N11 C12 H12 . . 115.(4) ?
C12 N13 C14 . . 103.3(9) yes
N13 C14 C10 . . 111.7(9) yes
N13 C14 N15 . . 123.3(11) yes
C10 C14 N15 . . 124.9(11) yes
O12 N15 O11 . . 122.9(13) yes
O12 N15 C14 . . 118.0(13) yes
O11 N15 C14 . . 119.0(11) yes
C2A N3A C5A . . 118.3(12) ?
C2A N3A C4A . . 122.4(13) ?
C5A N3A C4A . . 118.6(11) ?
O1A C2A N3A . . 127.3(12) ?
O1A C2A H2A . . 116.3(6) ?
N3A C2A H2A . . 116.3(8) ?
N3A C4A H4A1 . . 109.5(8) ?
N3A C4A H4A2 . . 109.5(7) ?
H4A1 C4A H4A2 . . 109.5 ?
N3A C4A H4A3 . . 109.5(7) ?
H4A1 C4A H4A3 . . 109.5 ?
H4A2 C4A H4A3 . . 109.5 ?
N3A C5A H5A1 . . 109.5(7) ?
N3A C5A H5A2 . . 109.5(8) ?
H5A1 C5A H5A2 . . 109.5 ?
N3A C5A H5A3 . . 109.5(8) ?
H5A1 C5A H5A3 . . 109.5 ?
H5A2 C5A H5A3 . . 109.5 ?
C2B2 N3B C4B2 . . 121.(3) ?
C2B2 N3B C5B2 . . 123.(3) ?
C4B2 N3B C5B2 . . 108.(3) ?
C2B1 N3B C4B1 . . 128.(2) ?
C2B1 N3B C5B1 . . 118.(2) ?
C4B1 N3B C5B1 . . 106.(3) ?
O1B C2B1 N3B . . 114.(2) ?
O1B C2B1 H2B1 . . 123.1(14) ?
N3B C2B1 H2B1 . . 123.1(13) ?
N3B C4B1 H4B1 . . 110.(2) ?
N3B C4B1 H4B2 . . 109.5(18) ?
H4B1 C4B1 H4B2 . . 109.5 ?
N3B C4B1 H4B3 . . 109.5(18) ?
H4B1 C4B1 H4B3 . . 109.5 ?
H4B2 C4B1 H4B3 . . 109.5 ?
N3B C5B1 H5B1 . . 109.5(18) ?
N3B C5B1 H5B2 . . 109.5(18) ?
H5B1 C5B1 H5B2 . . 109.5 ?
N3B C5B1 H5B3 . . 109.5(16) ?
H5B1 C5B1 H5B3 . . 109.5 ?
H5B2 C5B1 H5B3 . . 109.5 ?
O1B C2B2 N3B . . 125.(3) ?
O1B C2B2 H2B2 . . 117.8(15) ?
N3B C2B2 H2B2 . . 117.8(16) ?
N3B C4B2 H4BX . . 110.(2) ?
N3B C4B2 H4BY . . 110.(2) ?
H4BX C4B2 H4BY . . 109.5 ?
N3B C4B2 H4BZ . . 110.(2) ?
H4BX C4B2 H4BZ . . 109.5 ?
H4BY C4B2 H4BZ . . 109.5 ?
N3B C5B2 H5BX . . 110.(2) ?
N3B C5B2 H5BY . . 110.(2) ?
H5BX C5B2 H5BY . . 109.5 ?
N3B C5B2 H5BZ . . 109.5(18) ?
H5BX C5B2 H5BZ . . 109.5 ?
H5BY C5B2 H5BZ . . 109.5 ?

loop_
_geom_bond_atom_site_label_1
_geom_bond_atom_site_label_2
_geom_bond_site_symmetry_2
_geom_bond_distance
_geom_bond_publ_flag
Cu1 N9 3_655 1.985(6) yes
Cu1 N3 . 2.008(6) yes
Cu1 Cl2 . 2.241(3) yes
Cu1 Cl1 . 2.280(3) yes
Cu1 Cu1 3_655 2.939(2) yes
S6 C10 . 1.748(9) yes
S6 C6 . 1.769(8) yes
N1 C2 . 1.330(9) yes
N1 C6 . 1.350(9) yes
C2 N3 . 1.314(9) yes
C2 H2 . .95(5) ?
N3 C4 . 1.345(9) yes
C4 N9 . 1.374(9) yes
C4 C5 . 1.395(10) yes
C5 N7 . 1.372(10) yes
C5 C6 . 1.373(10) yes
N7 C8 . 1.333(10) yes
C8 N9 . 1.332(10) yes
N9 Cu1 3_655 1.985(6) ?
C10 N11 . 1.365(10) yes
C10 C14 . 1.360(12) yes
N11 C12 . 1.347(11) yes
N11 C16 . 1.431(10) yes
C16 H11A . .96 ?
C16 H11B . .96 ?
C16 H11C . .96 ?
C12 N13 . 1.275(12) yes
C12 H12 . .92(6) ?
N13 C14 . 1.353(12) yes
C14 N15 . 1.421(14) yes
N15 O12 . 1.190(12) yes
N15 O11 . 1.228(12) yes
O1A C2A . 1.214(11) ?
N3A C2A . 1.308(12) ?
N3A C5A . 1.441(15) ?
N3A C4A . 1.472(15) ?
C2A H2A . .93 ?
C4A H4A1 . .96 ?
C4A H4A2 . .96 ?
C4A H4A3 . .96 ?
C5A H5A1 . .96 ?
C5A H5A2 . .96 ?
C5A H5A3 . .96 ?
O1B C2B1 . 1.19(3) ?
O1B C2B2 . 1.18(3) ?
N3B C2B2 . 1.29(3) ?
N3B C4B2 . 1.34(4) ?
N3B C5B2 . 1.40(4) ?
N3B C2B1 . 1.42(3) ?
N3B C4B1 . 1.47(4) ?
N3B C5B1 . 1.51(4) ?
C2B1 H2B1 . .93 ?
C4B1 H4B1 . .96 ?
C4B1 H4B2 . .96 ?
C4B1 H4B3 . .96 ?
C5B1 H5B1 . .96 ?
C5B1 H5B2 . .96 ?
C5B1 H5B3 . .96 ?
C2B2 H2B2 . .93 ?
C4B2 H4BX . .96 ?
C4B2 H4BY . .96 ?
C4B2 H4BZ . .96 ?
C5B2 H5BX . .96 ?
C5B2 H5BY . .96 ?
C5B2 H5BZ . .96 ?

loop_
_geom_torsion_atom_site_label_1
_geom_torsion_atom_site_label_2
_geom_torsion_atom_site_label_3
_geom_torsion_atom_site_label_4
_geom_torsion_site_symmetry_1
_geom_torsion_site_symmetry_4
_geom_torsion
C6 N1 C2 N3 . . 2.3(13)
N1 C2 N3 C4 . . -2.9(13)
N1 C2 N3 Cu1 . . 173.0(7)
N9 Cu1 N3 C2 3_655 . 169.9(9)
Cl2 Cu1 N3 C2 . . 33.5(7)
Cl1 Cu1 N3 C2 . . -115.4(7)
Cu1 Cu1 N3 C2 3_655 . -178.6(7)
N9 Cu1 N3 C4 3_655 . -14.4(15)
Cl2 Cu1 N3 C4 . . -150.8(6)
Cl1 Cu1 N3 C4 . . 60.3(6)
Cu1 Cu1 N3 C4 3_655 . -2.8(6)
C2 N3 C4 N9 . . 177.4(8)
Cu1 N3 C4 N9 . . 1.2(12)
C2 N3 C4 C5 . . 1.2(12)
Cu1 N3 C4 C5 . . -175.0(6)
N3 C4 C5 N7 . . 178.7(7)
N9 C4 C5 N7 . . 1.8(10)
N3 C4 C5 C6 . . 0.9(13)
N9 C4 C5 C6 . . -176.1(7)
C2 N1 C6 C5 . . 0.1(12)
C2 N1 C6 S6 . . 179.2(6)
N7 C5 C6 N1 . . -178.6(9)
C4 C5 C6 N1 . . -1.5(12)
N7 C5 C6 S6 . . 2.4(14)
C4 C5 C6 S6 . . 179.4(6)
C10 S6 C6 N1 . . 13.7(8)
C10 S6 C6 C5 . . -167.3(7)
C6 C5 N7 C8 . . 176.4(10)
C4 C5 N7 C8 . . -0.9(10)
C5 N7 C8 N9 . . -0.3(10)
N7 C8 N9 C4 . . 1.4(10)
N7 C8 N9 Cu1 . 3_655 179.8(6)
N3 C4 N9 C8 . . -178.6(9)
C5 C4 N9 C8 . . -1.9(9)
N3 C4 N9 Cu1 . 3_655 2.9(12)
C5 C4 N9 Cu1 . 3_655 179.6(5)
C6 S6 C10 N11 . . -109.2(7)
C6 S6 C10 C14 . . 68.3(10)
C14 C10 N11 C12 . . 0.2(9)
S6 C10 N11 C12 . . 178.3(6)
C14 C10 N11 C16 . . -177.7(8)
S6 C10 N11 C16 . . 0.4(12)
C10 N11 C12 N13 . . 0.6(11)
C16 N11 C12 N13 . . 178.5(9)
N11 C12 N13 C14 . . -1.0(12)
C12 N13 C14 C10 . . 1.1(11)
C12 N13 C14 N15 . . 178.8(9)
N11 C10 C14 N13 . . -0.8(10)
S6 C10 C14 N13 . . -178.6(7)
N11 C10 C14 N15 . . -178.4(9)
S6 C10 C14 N15 . . 3.8(16)
N13 C14 N15 O12 . . -2.6(17)
C10 C14 N15 O12 . . 174.7(12)
N13 C14 N15 O11 . . 173.5(11)
C10 C14 N15 O11 . . -9.2(17)
C5A N3A C2A O1A . . -5.8(17)
C4A N3A C2A O1A . . -176.4(12)
C2B2 O1B C2B1 N3B . . -10.4(18)
C2B2 N3B C2B1 O1B . . 10.5(18)
C4B2 N3B C2B1 O1B . . -61.(17)
C5B2 N3B C2B1 O1B . . -148.(3)
C4B1 N3B C2B1 O1B . . 29.(3)
C5B1 N3B C2B1 O1B . . 170.(2)
C2B1 O1B C2B2 N3B . . 13.(2)
C4B2 N3B C2B2 O1B . . 158.(3)
C5B2 N3B C2B2 O1B . . 13.(4)
C2B1 N3B C2B2 O1B . . -12.(2)
C4B1 N3B C2B2 O1B . . -177.(3)
C5B1 N3B C2B2 O1B . . -85.(9)
